data_7702762
loop_
_publ_author_name
'Crespo, Olga'
'Fern\'andez, Eduardo J.'
'Gil, Manuel'
'Concepci\'on Gimeno, M.'
'Jones, Peter G.'
'Laguna, Antonio'
'L\'opez-de-Luzuriaga, Jos\'e M.'
'Elena Olmos, M.'

_publ_section_title
;
 Synthesis of homo- and hetero-polynuclear coinage metal complexes of
 2-(diphenylphosphino)aniline
;
_journal_issue 7
_journal_name_full 'Journal of the Chemical Society, Dalton Transactions'
_journal_page_first 1319
_journal_paper_doi 10.1039/b110398a
_journal_year 2002
_chemical_formula_sum 'C56 H50 Au Cl2 F3 N3 O3 P3 S'
_chemical_formula_weight 1262.83
_space_group_IT_number 2
_space_group_name_Hall '-P 1'
_space_group_name_H-M_alt 'P -1'
_symmetry_cell_setting triclinic
_symmetry_space_group_name_H-M 'P -1'
_atom_sites_solution_hydrogens geom
_atom_sites_solution_primary direct
_atom_sites_solution_secondary difmap
_audit_creation_method SHELXL-97
_cell_angle_alpha 101.310(12)
_cell_angle_beta 92.877(14)
_cell_angle_gamma 103.841(12)
_cell_formula_units_Z 2
_cell_length_a 11.5579(18)
_cell_length_b 12.209(2)
_cell_length_c 20.646(3)
_cell_measurement_reflns_used 44
_cell_measurement_temperature 173(2)
_cell_measurement_theta_max 11.41
_cell_measurement_theta_min 5.05
_cell_volume 2759.4(8)
_computing_cell_refinement 'Siemens XSCANS'
_computing_data_collection 'Siemens XSCANS'
_computing_data_reduction '&#x00EF;Siemens XSCANS''
_computing_molecular_graphics 'Siemens XP'
_computing_publication_material SHELXL-97
_computing_structure_refinement 'SHELXL-97 (Sheldrick, 1997)'
_computing_structure_solution 'SHELXS-97 (Sheldrick, 1990)'
_diffrn_ambient_temperature 173(2)
_diffrn_measured_fraction_theta_full 0.991
_diffrn_measured_fraction_theta_max 0.991
_diffrn_measurement_device_type 'Siemens P4'
_diffrn_measurement_method \w-scans
_diffrn_radiation_monochromator graphite
_diffrn_radiation_source 'fine-focus sealed tube'
_diffrn_radiation_type MoK\a
_diffrn_radiation_wavelength 0.71073
_diffrn_reflns_av_R_equivalents 0.0255
_diffrn_reflns_av_sigmaI/netI 0.0747
_diffrn_reflns_limit_h_max 13
_diffrn_reflns_limit_h_min -13
_diffrn_reflns_limit_k_max 13
_diffrn_reflns_limit_k_min -14
_diffrn_reflns_limit_l_max 3
_diffrn_reflns_limit_l_min -24
_diffrn_reflns_number 11619
_diffrn_reflns_theta_full 25.00
_diffrn_reflns_theta_max 25.00
_diffrn_reflns_theta_min 3.03
_diffrn_standards_decay_% 0
_diffrn_standards_interval_count 247
_diffrn_standards_number 3
_exptl_absorpt_coefficient_mu 2.943
_exptl_absorpt_correction_T_max 0.876
_exptl_absorpt_correction_T_min 0.681
_exptl_absorpt_correction_type Psi-scans
_exptl_crystal_colour prism
_exptl_crystal_density_diffrn 1.520
_exptl_crystal_density_method 'not measured'
_exptl_crystal_description colourless
_exptl_crystal_F_000 1264
_exptl_crystal_size_max 0.20
_exptl_crystal_size_mid 0.14
_exptl_crystal_size_min 0.14
_refine_diff_density_max 0.832
_refine_diff_density_min -0.679
_refine_diff_density_rms 0.095
_refine_ls_extinction_method none
_refine_ls_goodness_of_fit_ref 0.911
_refine_ls_hydrogen_treatment
;
NH defined with distance restaints and fixed U, others riding 
(rigid methyl groups)
;
_refine_ls_matrix_type full
_refine_ls_number_parameters 662
_refine_ls_number_reflns 9641
_refine_ls_number_restraints 195
_refine_ls_restrained_S_all 0.903
_refine_ls_R_factor_all 0.0538
_refine_ls_R_factor_gt 0.0350
_refine_ls_shift/su_max 0.001
_refine_ls_shift/su_mean 0.000
_refine_ls_structure_factor_coef Fsqd
_refine_ls_weighting_details 'calc w=1/[\s^2^(Fo^2^)+(0.0273P)^2^] where P=(Fo^2^+2Fc^2^)/3'
_refine_ls_weighting_scheme calc
_refine_ls_wR_factor_gt 0.0633
_refine_ls_wR_factor_ref 0.0665
_reflns_number_gt 7533
_reflns_number_total 9641
_reflns_threshold_expression >2sigma(I)
_cod_data_source_file b110398a.txt
_cod_data_source_block notsmal
_cod_original_cell_volume 2759.3(7)
_cod_original_sg_symbol_H-M P-1
_cod_database_code 7702762

loop_
_symmetry_equiv_pos_as_xyz
'x, y, z'
'-x, -y, -z'

loop_
_atom_site_label
_atom_site_type_symbol
_atom_site_fract_x
_atom_site_fract_y
_atom_site_fract_z
_atom_site_U_iso_or_equiv
_atom_site_adp_type
_atom_site_occupancy
_atom_site_symmetry_multiplicity
_atom_site_calc_flag
_atom_site_refinement_flags
Au Au 0.354306(18) 0.376733(17) 0.222229(10) 0.02455(6) Uani 1 1 d .
P1 P 0.46293(10) 0.27863(10) 0.14696(6) 0.0245(3) Uani 1 1 d .
P2 P 0.19573(10) 0.44656(10) 0.18235(6) 0.0254(3) Uani 1 1 d .
P3 P 0.41173(11) 0.41709(11) 0.33795(6) 0.0279(3) Uani 1 1 d .
N1 N 0.3274(4) 0.0935(4) 0.2140(2) 0.0409(11) Uani 1 1 d D
H01 H 0.287(4) 0.035(3) 0.225(2) 0.049 Uiso 1 1 d D
H02 H 0.291(4) 0.107(4) 0.1817(18) 0.049 Uiso 1 1 d D
N2 N 0.0997(4) 0.1855(4) 0.1669(2) 0.0465(12) Uani 1 1 d D
H03 H 0.112(5) 0.229(4) 0.2045(15) 0.056 Uiso 1 1 d D
H04 H 0.059(4) 0.119(2) 0.165(3) 0.056 Uiso 1 1 d D
N3 N 0.1853(4) 0.2204(4) 0.3208(2) 0.0470(12) Uani 1 1 d D
H05 H 0.249(3) 0.213(4) 0.306(3) 0.056 Uiso 1 1 d D
H06 H 0.132(4) 0.159(3) 0.318(3) 0.056 Uiso 1 1 d D
C1 C 0.5226(4) 0.1741(4) 0.1800(2) 0.0267(10) Uani 1 1 d DU
C2 C 0.6435(4) 0.1743(4) 0.1802(2) 0.0339(12) Uani 1 1 d DU
H2 H 0.6951 0.2269 0.1594 0.041 Uiso 1 1 calc R
C3 C 0.6895(5) 0.1003(4) 0.2097(3) 0.0467(14) Uani 1 1 d DU
H3 H 0.7722 0.1023 0.2099 0.056 Uiso 1 1 calc R
C4 C 0.6143(5) 0.0229(5) 0.2390(3) 0.0562(16) Uani 1 1 d DU
H4 H 0.6456 -0.0295 0.2586 0.067 Uiso 1 1 calc R
C5 C 0.4944(5) 0.0201(4) 0.2404(3) 0.0448(14) Uani 1 1 d DU
H5 H 0.4443 -0.0328 0.2616 0.054 Uiso 1 1 calc R
C6 C 0.4470(4) 0.0953(4) 0.2104(2) 0.0325(11) Uani 1 1 d DU
C11 C 0.5920(4) 0.3803(4) 0.1272(2) 0.0278(11) Uani 1 1 d DU
C12 C 0.6418(4) 0.3570(5) 0.0679(3) 0.0454(14) Uani 1 1 d DU
H12 H 0.6071 0.2877 0.0360 0.054 Uiso 1 1 calc R
C13 C 0.7418(5) 0.4346(5) 0.0552(3) 0.0588(16) Uani 1 1 d DU
H13 H 0.7767 0.4181 0.0149 0.071 Uiso 1 1 calc R
C14 C 0.7906(5) 0.5350(5) 0.1005(3) 0.0592(17) Uani 1 1 d DU
H14 H 0.8584 0.5887 0.0909 0.071 Uiso 1 1 calc R
C15 C 0.7433(5) 0.5597(5) 0.1597(3) 0.0607(17) Uani 1 1 d DU
H15 H 0.7789 0.6288 0.1915 0.073 Uiso 1 1 calc R
C16 C 0.6426(4) 0.4820(4) 0.1723(3) 0.0427(13) Uani 1 1 d DU
H16 H 0.6080 0.4992 0.2127 0.051 Uiso 1 1 calc R
C21 C 0.3856(4) 0.2005(4) 0.0661(2) 0.0265(10) Uani 1 1 d DU
C22 C 0.3866(4) 0.0870(4) 0.0391(2) 0.0386(12) Uani 1 1 d DU
H22 H 0.4275 0.0472 0.0638 0.046 Uiso 1 1 calc R
C23 C 0.3291(5) 0.0315(5) -0.0231(3) 0.0510(15) Uani 1 1 d DU
H23 H 0.3295 -0.0464 -0.0407 0.061 Uiso 1 1 calc R
C24 C 0.2711(4) 0.0893(5) -0.0595(3) 0.0479(14) Uani 1 1 d DU
H24 H 0.2319 0.0514 -0.1024 0.057 Uiso 1 1 calc R
C25 C 0.2696(4) 0.2021(5) -0.0339(2) 0.0433(13) Uani 1 1 d DU
H25 H 0.2304 0.2422 -0.0593 0.052 Uiso 1 1 calc R
C26 C 0.3254(4) 0.2564(4) 0.0287(2) 0.0354(12) Uani 1 1 d DU
H26 H 0.3225 0.3335 0.0466 0.043 Uiso 1 1 calc R
C31 C 0.1006(4) 0.3463(4) 0.1119(2) 0.0291(11) Uani 1 1 d DU
C32 C 0.0645(4) 0.3832(4) 0.0558(2) 0.0334(11) Uani 1 1 d DU
H32 H 0.0882 0.4629 0.0548 0.040 Uiso 1 1 calc R
C33 C -0.0047(4) 0.3063(5) 0.0023(3) 0.0431(13) Uani 1 1 d DU
H33 H -0.0293 0.3323 -0.0354 0.052 Uiso 1 1 calc R
C34 C -0.0379(5) 0.1899(5) 0.0040(3) 0.0498(14) Uani 1 1 d DU
H34 H -0.0850 0.1361 -0.0330 0.060 Uiso 1 1 calc R
C35 C -0.0042(5) 0.1515(4) 0.0580(3) 0.0478(14) Uani 1 1 d DU
H35 H -0.0281 0.0714 0.0579 0.057 Uiso 1 1 calc R
C36 C 0.0646(4) 0.2278(4) 0.1131(2) 0.0323(11) Uani 1 1 d DU
C41 C 0.0913(4) 0.4817(4) 0.2415(2) 0.0310(11) Uani 1 1 d DU
C42 C 0.1329(5) 0.5615(4) 0.2997(3) 0.0459(14) Uani 1 1 d DU
H42 H 0.2158 0.5994 0.3084 0.055 Uiso 1 1 calc R
C43 C 0.0551(5) 0.5873(5) 0.3458(3) 0.0570(16) Uani 1 1 d DU
H43 H 0.0850 0.6430 0.3858 0.068 Uiso 1 1 calc R
C44 C -0.0648(5) 0.5329(6) 0.3342(3) 0.0650(18) Uani 1 1 d DU
H44 H -0.1184 0.5509 0.3656 0.078 Uiso 1 1 calc R
C45 C -0.1056(5) 0.4523(6) 0.2767(3) 0.076(2) Uani 1 1 d DU
H45 H -0.1881 0.4129 0.2688 0.091 Uiso 1 1 calc R
C46 C -0.0295(4) 0.4269(5) 0.2297(3) 0.0548(16) Uani 1 1 d DU
H46 H -0.0600 0.3720 0.1895 0.066 Uiso 1 1 calc R
C51 C 0.2579(4) 0.5796(4) 0.1552(2) 0.0285(11) Uani 1 1 d DU
C52 C 0.1978(4) 0.6659(4) 0.1570(2) 0.0367(12) Uani 1 1 d DU
H52 H 0.1207 0.6563 0.1724 0.044 Uiso 1 1 calc R
C53 C 0.2507(5) 0.7662(4) 0.1362(3) 0.0452(14) Uani 1 1 d DU
H53 H 0.2088 0.8245 0.1369 0.054 Uiso 1 1 calc R
C54 C 0.3636(5) 0.7823(4) 0.1145(3) 0.0500(14) Uani 1 1 d DU
H54 H 0.3989 0.8508 0.1000 0.060 Uiso 1 1 calc R
C55 C 0.4244(5) 0.6976(4) 0.1141(3) 0.0455(14) Uani 1 1 d DU
H55 H 0.5025 0.7083 0.0999 0.055 Uiso 1 1 calc R
C56 C 0.3720(4) 0.5973(4) 0.1343(2) 0.0348(12) Uani 1 1 d DU
H56 H 0.4147 0.5396 0.1338 0.042 Uiso 1 1 calc R
C61 C 0.5080(4) 0.5642(4) 0.3630(2) 0.0326(11) Uani 1 1 d DU
C62 C 0.4898(4) 0.6469(4) 0.3293(3) 0.0442(13) Uani 1 1 d DU
H62 H 0.4278 0.6269 0.2938 0.053 Uiso 1 1 calc R
C63 C 0.5612(5) 0.7583(5) 0.3469(3) 0.0625(17) Uani 1 1 d DU
H63 H 0.5471 0.8151 0.3240 0.075 Uiso 1 1 calc R
C64 C 0.6526(5) 0.7877(5) 0.3972(3) 0.0615(17) Uani 1 1 d DU
H64 H 0.7019 0.8644 0.4091 0.074 Uiso 1 1 calc R
C65 C 0.6721(5) 0.7057(5) 0.4301(3) 0.0515(15) Uani 1 1 d DU
H65 H 0.7362 0.7256 0.4644 0.062 Uiso 1 1 calc R
C66 C 0.6002(4) 0.5948(4) 0.4141(2) 0.0429(13) Uani 1 1 d DU
H66 H 0.6137 0.5392 0.4379 0.051 Uiso 1 1 calc R
C71 C 0.4995(4) 0.3285(4) 0.3691(2) 0.0296(11) Uani 1 1 d DU
C72 C 0.6063(4) 0.3214(4) 0.3419(2) 0.0386(12) Uani 1 1 d DU
H72 H 0.6297 0.3588 0.3066 0.046 Uiso 1 1 calc R
C73 C 0.6783(5) 0.2595(5) 0.3664(3) 0.0481(14) Uani 1 1 d DU
H73 H 0.7519 0.2561 0.3487 0.058 Uiso 1 1 calc R
C74 C 0.6432(5) 0.2030(5) 0.4166(3) 0.0571(16) Uani 1 1 d DU
H74 H 0.6925 0.1606 0.4332 0.068 Uiso 1 1 calc R
C75 C 0.5369(6) 0.2080(5) 0.4425(3) 0.0626(17) Uani 1 1 d DU
H75 H 0.5123 0.1681 0.4766 0.075 Uiso 1 1 calc R
C76 C 0.4658(5) 0.2710(4) 0.4191(2) 0.0457(14) Uani 1 1 d DU
H76 H 0.3930 0.2749 0.4377 0.055 Uiso 1 1 calc R
C81 C 0.2871(4) 0.4087(4) 0.3885(2) 0.0299(11) Uani 1 1 d DU
C82 C 0.1890(4) 0.3115(4) 0.3736(2) 0.0359(12) Uani 1 1 d DU
C83 C 0.0927(4) 0.3073(5) 0.4115(3) 0.0464(14) Uani 1 1 d DU
H83 H 0.0262 0.2415 0.4014 0.056 Uiso 1 1 calc R
C84 C 0.0921(5) 0.3969(5) 0.4635(3) 0.0528(15) Uani 1 1 d DU
H84 H 0.0254 0.3929 0.4888 0.063 Uiso 1 1 calc R
C85 C 0.1884(4) 0.4924(5) 0.4787(2) 0.0432(13) Uani 1 1 d DU
H85 H 0.1885 0.5540 0.5149 0.052 Uiso 1 1 calc R
C86 C 0.2849(4) 0.4992(4) 0.4415(2) 0.0364(12) Uani 1 1 d DU
H86 H 0.3504 0.5659 0.4519 0.044 Uiso 1 1 calc R
S S -0.00715(12) -0.10135(12) 0.22234(8) 0.0457(4) Uani 1 1 d .
C98 C -0.1034(6) -0.1175(6) 0.2874(4) 0.0685(19) Uani 1 1 d .
O1 O 0.1084(3) -0.0476(3) 0.2585(2) 0.0591(11) Uani 1 1 d .
O2 O -0.0549(4) -0.0294(4) 0.1874(3) 0.0924(17) Uani 1 1 d .
O3 O -0.0228(4) -0.2170(3) 0.1858(3) 0.0906(17) Uani 1 1 d .
F1 F -0.2171(3) -0.1644(3) 0.2624(2) 0.0802(12) Uani 1 1 d .
F2 F -0.0742(4) -0.1859(5) 0.3233(3) 0.131(2) Uani 1 1 d .
F3 F -0.1015(4) -0.0179(5) 0.3252(3) 0.139(2) Uani 1 1 d .
Cl1 Cl 0.3293(3) 0.8752(3) 0.40785(16) 0.1652(12) Uani 1 1 d .
Cl2 Cl 0.1423(4) 0.9548(5) 0.4669(2) 0.335(4) Uani 1 1 d .
C99 C 0.2305(11) 0.9529(10) 0.4016(6) 0.179(5) Uiso 1 1 d .
H99A H 0.1786 0.9201 0.3592 0.215 Uiso 1 1 calc R
H99B H 0.2738 1.0330 0.4008 0.215 Uiso 1 1 calc R

loop_
_atom_site_aniso_label
_atom_site_aniso_U_11
_atom_site_aniso_U_22
_atom_site_aniso_U_33
_atom_site_aniso_U_23
_atom_site_aniso_U_13
_atom_site_aniso_U_12
Au 0.02525(10) 0.02747(10) 0.02197(10) 0.00531(7) 0.00359(7) 0.00847(7)
P1 0.0244(6) 0.0268(6) 0.0231(7) 0.0044(5) 0.0036(5) 0.0082(5)
P2 0.0237(6) 0.0287(7) 0.0248(7) 0.0069(6) 0.0036(5) 0.0074(5)
P3 0.0282(7) 0.0354(7) 0.0209(7) 0.0042(6) 0.0034(6) 0.0108(6)
N1 0.041(3) 0.037(3) 0.046(3) 0.018(2) 0.008(2) 0.003(2)
N2 0.054(3) 0.034(3) 0.047(3) 0.017(2) -0.004(3) -0.002(2)
N3 0.042(3) 0.041(3) 0.048(3) -0.003(3) 0.013(3) 0.001(2)
C1 0.031(3) 0.028(3) 0.022(3) 0.002(2) 0.001(2) 0.012(2)
C2 0.035(3) 0.036(3) 0.029(3) -0.003(2) 0.003(2) 0.016(2)
C3 0.048(3) 0.053(3) 0.046(3) 0.001(3) -0.001(3) 0.034(3)
C4 0.076(4) 0.044(3) 0.058(4) 0.012(3) -0.008(3) 0.035(3)
C5 0.059(3) 0.029(3) 0.049(4) 0.015(3) -0.003(3) 0.011(3)
C6 0.041(3) 0.025(3) 0.032(3) 0.003(2) 0.004(2) 0.011(2)
C11 0.027(3) 0.028(2) 0.032(3) 0.009(2) 0.005(2) 0.010(2)
C12 0.041(3) 0.050(3) 0.043(3) 0.010(3) 0.014(3) 0.005(3)
C13 0.050(4) 0.071(4) 0.054(4) 0.016(3) 0.023(3) 0.007(3)
C14 0.041(3) 0.049(4) 0.084(5) 0.024(3) 0.021(3) -0.006(3)
C15 0.048(4) 0.041(3) 0.077(4) 0.001(3) 0.009(3) -0.009(3)
C16 0.034(3) 0.039(3) 0.048(3) 0.004(3) 0.006(3) -0.001(2)
C21 0.025(2) 0.028(2) 0.023(2) 0.001(2) 0.006(2) 0.004(2)
C22 0.041(3) 0.033(3) 0.036(3) -0.002(2) -0.006(2) 0.009(2)
C23 0.056(4) 0.040(3) 0.044(3) -0.014(3) -0.008(3) 0.008(3)
C24 0.037(3) 0.068(4) 0.030(3) -0.006(3) -0.005(3) 0.011(3)
C25 0.036(3) 0.072(4) 0.026(3) 0.010(3) 0.001(2) 0.022(3)
C26 0.036(3) 0.043(3) 0.029(3) 0.005(2) 0.006(2) 0.016(2)
C31 0.022(2) 0.030(3) 0.034(3) 0.008(2) 0.004(2) 0.005(2)
C32 0.025(3) 0.037(3) 0.038(3) 0.014(2) 0.000(2) 0.001(2)
C33 0.036(3) 0.059(3) 0.033(3) 0.014(3) -0.001(2) 0.007(3)
C34 0.045(3) 0.053(3) 0.040(3) 0.003(3) -0.009(3) 0.001(3)
C35 0.047(3) 0.040(3) 0.048(3) 0.011(3) -0.005(3) -0.004(3)
C36 0.030(3) 0.033(3) 0.033(3) 0.010(2) 0.004(2) 0.002(2)
C41 0.027(2) 0.039(3) 0.033(3) 0.010(2) 0.008(2) 0.017(2)
C42 0.035(3) 0.060(4) 0.043(3) 0.001(3) 0.009(3) 0.018(3)
C43 0.063(4) 0.071(4) 0.043(4) 0.003(3) 0.017(3) 0.034(3)
C44 0.055(4) 0.110(6) 0.050(4) 0.026(4) 0.030(3) 0.046(4)
C45 0.033(3) 0.137(6) 0.059(4) 0.019(4) 0.016(3) 0.022(4)
C46 0.034(3) 0.088(4) 0.039(3) 0.009(3) 0.012(3) 0.011(3)
C51 0.031(3) 0.027(2) 0.025(3) 0.004(2) 0.002(2) 0.004(2)
C52 0.040(3) 0.035(3) 0.034(3) 0.005(2) -0.001(2) 0.012(2)
C53 0.068(4) 0.024(3) 0.044(3) 0.006(2) -0.003(3) 0.015(3)
C54 0.073(4) 0.028(3) 0.038(3) 0.009(3) -0.002(3) -0.006(3)
C55 0.042(3) 0.042(3) 0.047(3) 0.013(3) 0.008(3) -0.003(2)
C56 0.034(3) 0.036(3) 0.037(3) 0.013(2) 0.009(2) 0.010(2)
C61 0.029(3) 0.038(3) 0.032(3) 0.007(2) 0.010(2) 0.010(2)
C62 0.039(3) 0.048(3) 0.047(3) 0.020(3) 0.006(3) 0.006(2)
C63 0.066(4) 0.050(3) 0.068(4) 0.027(3) 0.009(3) -0.004(3)
C64 0.063(4) 0.046(3) 0.056(4) -0.002(3) 0.023(3) -0.016(3)
C65 0.040(3) 0.063(4) 0.037(3) -0.004(3) 0.004(3) -0.004(3)
C66 0.041(3) 0.053(3) 0.028(3) 0.003(3) -0.004(2) 0.008(3)
C71 0.035(3) 0.034(3) 0.019(2) 0.003(2) -0.001(2) 0.011(2)
C72 0.037(3) 0.048(3) 0.031(3) 0.007(3) 0.004(2) 0.014(2)
C73 0.041(3) 0.064(4) 0.041(3) -0.003(3) -0.004(3) 0.030(3)
C74 0.072(4) 0.057(4) 0.049(4) 0.004(3) -0.011(3) 0.038(3)
C75 0.073(4) 0.077(4) 0.052(4) 0.032(3) 0.005(3) 0.032(4)
C76 0.048(3) 0.060(4) 0.036(3) 0.018(3) 0.005(3) 0.023(3)
C81 0.032(3) 0.038(3) 0.022(3) 0.004(2) 0.005(2) 0.016(2)
C82 0.038(3) 0.043(3) 0.028(3) 0.008(2) 0.007(2) 0.011(2)
C83 0.032(3) 0.055(3) 0.047(3) 0.005(3) 0.006(3) 0.006(3)
C84 0.036(3) 0.075(4) 0.047(4) 0.006(3) 0.018(3) 0.015(3)
C85 0.043(3) 0.060(3) 0.027(3) -0.005(3) 0.007(2) 0.024(3)
C86 0.033(3) 0.047(3) 0.028(3) 0.002(2) 0.001(2) 0.011(2)
S 0.0364(8) 0.0387(8) 0.0608(10) 0.0183(7) 0.0079(7) 0.0003(6)
C98 0.045(4) 0.083(5) 0.083(5) 0.023(5) 0.017(4) 0.019(4)
O1 0.038(2) 0.067(3) 0.066(3) 0.019(2) 0.000(2) -0.0019(19)
O2 0.071(3) 0.090(3) 0.126(4) 0.080(3) -0.011(3) -0.003(3)
O3 0.056(3) 0.052(3) 0.142(5) -0.021(3) 0.032(3) 0.000(2)
F1 0.038(2) 0.092(3) 0.115(3) 0.026(2) 0.022(2) 0.0181(19)
F2 0.086(3) 0.211(6) 0.139(5) 0.128(4) 0.039(3) 0.041(4)
F3 0.106(4) 0.143(4) 0.131(4) -0.056(4) 0.039(3) 0.024(3)
Cl1 0.148(2) 0.190(3) 0.175(3) 0.057(2) -0.021(2) 0.070(2)
Cl2 0.247(5) 0.530(9) 0.173(4) -0.143(5) -0.069(4) 0.190(6)

loop_
_atom_type_symbol
_atom_type_description
_atom_type_scat_dispersion_real
_atom_type_scat_dispersion_imag
_atom_type_scat_source
C C 0.0033 0.0016 'International Tables Vol C Tables 4.2.6.8 and 6.1.1.4'
H H 0.0000 0.0000 'International Tables Vol C Tables 4.2.6.8 and 6.1.1.4'
N N 0.0061 0.0033 'International Tables Vol C Tables 4.2.6.8 and 6.1.1.4'
O O 0.0106 0.0060 'International Tables Vol C Tables 4.2.6.8 and 6.1.1.4'
F F 0.0171 0.0103 'International Tables Vol C Tables 4.2.6.8 and 6.1.1.4'
P P 0.1023 0.0942 'International Tables Vol C Tables 4.2.6.8 and 6.1.1.4'
S S 0.1246 0.1234 'International Tables Vol C Tables 4.2.6.8 and 6.1.1.4'
Au Au -2.0133 8.8022 'International Tables Vol C Tables 4.2.6.8 and 6.1.1.4'
Cl Cl 0.1484 0.1585 'International Tables Vol C Tables 4.2.6.8 and 6.1.1.4'

loop_
_geom_angle_atom_site_label_1
_geom_angle_atom_site_label_2
_geom_angle_atom_site_label_3
_geom_angle
_geom_angle_publ_flag
P1 Au P3 120.10(4) y
P1 Au P2 120.43(4) y
P3 Au P2 119.34(4) y
C1 P1 C11 105.6(2) ?
C1 P1 C21 105.0(2) ?
C11 P1 C21 103.9(2) ?
C1 P1 Au 113.29(14) y
C11 P1 Au 110.37(14) y
C21 P1 Au 117.59(14) y
C51 P2 C31 107.1(2) ?
C51 P2 C41 105.4(2) ?
C31 P2 C41 104.3(2) ?
C51 P2 Au 109.35(15) y
C31 P2 Au 113.47(14) y
C41 P2 Au 116.53(15) y
C81 P3 C71 104.0(2) ?
C81 P3 C61 107.1(2) ?
C71 P3 C61 104.0(2) ?
C81 P3 Au 114.11(15) y
C71 P3 Au 117.93(14) y
C61 P3 Au 108.85(15) y
C2 C1 C6 118.7(4) ?
C2 C1 P1 122.0(4) ?
C6 C1 P1 119.1(3) ?
C3 C2 C1 121.5(5) ?
C2 C3 C4 119.2(5) ?
C3 C4 C5 121.3(5) ?
C4 C5 C6 119.8(5) ?
N1 C6 C5 119.0(5) ?
N1 C6 C1 121.5(4) ?
C5 C6 C1 119.5(5) ?
C16 C11 C12 119.1(5) ?
C16 C11 P1 119.5(4) ?
C12 C11 P1 121.4(4) ?
C13 C12 C11 120.0(5) ?
C14 C13 C12 120.1(5) ?
C13 C14 C15 121.0(5) ?
C14 C15 C16 118.9(5) ?
C11 C16 C15 121.0(5) ?
C26 C21 C22 118.2(4) ?
C26 C21 P1 119.2(3) ?
C22 C21 P1 122.6(4) ?
C23 C22 C21 120.9(5) ?
C24 C23 C22 119.8(5) ?
C23 C24 C25 120.3(5) ?
C24 C25 C26 119.7(5) ?
C25 C26 C21 121.2(5) ?
C32 C31 C36 119.0(4) ?
C32 C31 P2 121.8(3) ?
C36 C31 P2 119.2(3) ?
C33 C32 C31 121.3(4) ?
C32 C33 C34 118.9(5) ?
C35 C34 C33 121.2(5) ?
C34 C35 C36 121.0(5) ?
C35 C36 N2 119.6(4) ?
C35 C36 C31 118.7(4) ?
N2 C36 C31 121.7(4) ?
C42 C41 C46 119.0(5) ?
C42 C41 P2 119.9(4) ?
C46 C41 P2 121.1(4) ?
C41 C42 C43 120.6(5) ?
C44 C43 C42 120.5(5) ?
C45 C44 C43 118.7(5) ?
C44 C45 C46 121.5(6) ?
C45 C46 C41 119.7(5) ?
C52 C51 C56 118.9(4) ?
C52 C51 P2 122.6(3) ?
C56 C51 P2 118.4(3) ?
C51 C52 C53 119.9(5) ?
C54 C53 C52 120.9(5) ?
C53 C54 C55 119.2(5) ?
C56 C55 C54 120.2(5) ?
C55 C56 C51 120.9(5) ?
C62 C61 C66 118.9(5) ?
C62 C61 P3 119.0(4) ?
C66 C61 P3 122.1(4) ?
C63 C62 C61 120.3(5) ?
C64 C63 C62 120.4(6) ?
C65 C64 C63 119.5(5) ?
C64 C65 C66 120.9(5) ?
C65 C66 C61 120.0(5) ?
C76 C71 C72 119.0(5) ?
C76 C71 P3 122.7(4) ?
C72 C71 P3 118.3(3) ?
C73 C72 C71 119.9(5) ?
C74 C73 C72 120.1(5) ?
C75 C74 C73 120.1(5) ?
C74 C75 C76 120.0(5) ?
C71 C76 C75 120.8(5) ?
C86 C81 C82 118.7(4) ?
C86 C81 P3 121.3(4) ?
C82 C81 P3 119.9(3) ?
N3 C82 C83 119.3(5) ?
N3 C82 C81 121.2(4) ?
C83 C82 C81 119.5(4) ?
C84 C83 C82 121.1(5) ?
C83 C84 C85 119.8(5) ?
C84 C85 C86 120.3(5) ?
C85 C86 C81 120.6(5) ?
O2 S O3 114.4(3) ?
O2 S O1 114.8(2) ?
O3 S O1 115.7(3) ?
O2 S C98 103.2(3) ?
O3 S C98 103.6(3) ?
O1 S C98 102.7(3) ?
F3 C98 F2 110.1(7) ?
F3 C98 F1 106.0(5) ?
F2 C98 F1 107.0(6) ?
F3 C98 S 111.5(5) ?
F2 C98 S 111.1(5) ?
F1 C98 S 110.9(5) ?
Cl1 C99 Cl2 111.8(7) ?

loop_
_geom_bond_atom_site_label_1
_geom_bond_atom_site_label_2
_geom_bond_distance
_geom_bond_publ_flag
Au P1 2.3688(12) y
Au P3 2.3694(13) y
Au P2 2.3738(12) y
P1 C1 1.812(4) ?
P1 C11 1.818(5) ?
P1 C21 1.820(4) ?
P2 C51 1.819(4) ?
P2 C31 1.821(5) ?
P2 C41 1.824(4) ?
P3 C81 1.816(5) ?
P3 C71 1.828(5) ?
P3 C61 1.831(5) ?
N1 C6 1.383(6) y
N2 C36 1.394(6) y
N3 C82 1.388(6) y
C1 C2 1.397(6) ?
C1 C6 1.406(6) ?
C2 C3 1.372(6) ?
C3 C4 1.378(7) ?
C4 C5 1.379(7) ?
C5 C6 1.398(6) ?
C11 C16 1.377(6) ?
C11 C12 1.388(6) ?
C12 C13 1.381(7) ?
C13 C14 1.365(7) ?
C14 C15 1.374(7) ?
C15 C16 1.385(6) ?
C21 C26 1.388(6) ?
C21 C22 1.391(6) ?
C22 C23 1.381(6) ?
C23 C24 1.378(7) ?
C24 C25 1.379(6) ?
C25 C26 1.379(6) ?
C31 C32 1.402(6) ?
C31 C36 1.412(6) ?
C32 C33 1.374(6) ?
C33 C34 1.389(6) ?
C34 C35 1.365(6) ?
C35 C36 1.391(6) ?
C41 C42 1.371(6) ?
C41 C46 1.382(6) ?
C42 C43 1.386(6) ?
C43 C44 1.372(7) ?
C44 C45 1.365(7) ?
C45 C46 1.382(7) ?
C51 C52 1.389(6) ?
C51 C56 1.390(6) ?
C52 C53 1.390(6) ?
C53 C54 1.383(7) ?
C54 C55 1.383(6) ?
C55 C56 1.382(6) ?
C61 C62 1.383(6) ?
C61 C66 1.389(6) ?
C62 C63 1.379(7) ?
C63 C64 1.374(7) ?
C64 C65 1.369(7) ?
C65 C66 1.375(7) ?
C71 C76 1.381(6) ?
C71 C72 1.396(6) ?
C72 C73 1.389(6) ?
C73 C74 1.378(7) ?
C74 C75 1.374(7) ?
C75 C76 1.382(7) ?
C81 C86 1.400(6) ?
C81 C82 1.402(6) ?
C82 C83 1.389(6) ?
C83 C84 1.376(6) ?
C84 C85 1.378(7) ?
C85 C86 1.380(6) ?
S O2 1.427(4) ?
S O3 1.429(4) ?
S O1 1.435(4) ?
S C98 1.798(7) ?
C98 F3 1.304(7) ?
C98 F2 1.309(7) ?
C98 F1 1.333(7) ?
Cl1 C99 1.665(11) ?
Cl2 C99 1.730(12) ?

loop_
_geom_hbond_atom_site_label_D
_geom_hbond_atom_site_label_H
_geom_hbond_atom_site_label_A
_geom_hbond_distance_DH
_geom_hbond_distance_HA
_geom_hbond_distance_DA
_geom_hbond_angle_DHA
N1 H01 O1 0.83(2) 2.27(3) 2.997(6) 146(5)
N1 H02 N2 0.83(2) 2.64(4) 3.274(7) 134(4)
N2 H03 N3 0.83(2) 2.54(4) 3.195(7) 137(5)
N2 H04 O2 0.83(2) 2.11(3) 2.920(6) 163(5)
N3 H05 N1 0.83(2) 2.51(4) 3.193(6) 141(5)
N3 H06 O1 0.83(2) 2.53(4) 3.161(6) 134(5)
N1 H02 Au 0.83(2) 3.13(5) 3.366(4) 99(4)
N2 H03 Au 0.83(2) 2.91(5) 3.278(5) 109(4)
N3 H05 Au 0.83(2) 2.99(5) 3.426(5) 115(4)
